data_7045386
loop_
_publ_author_name
'Akhtar, Muhammad Nadeem'
'Lan, Yanhua'
'AlDamen, Murad A.'
'Zheng, Yan-Zhen'
'Anson, Christopher E.'
'Powell, Annie K.'

_publ_section_title
;
 Effect of ligand substitution on the SMM properties of three
 isostructural families of double-cubane Mn<sub>4</sub>Ln<sub>2</sub>
 coordination clusters.
;
_journal_issue 10
_journal_name_full 'Dalton transactions (Cambridge, England : 2003)'
_journal_page_first 3485
_journal_page_last 3495
_journal_paper_doi 10.1039/c7dt04304j
_journal_volume 47
_journal_year 2018
_chemical_formula_moiety 'C50 H98 Mn4 N6 O28 Pr2'
_chemical_formula_sum 'C50 H98 Mn4 N6 O28 Pr2'
_chemical_formula_weight 1732.92
_space_group_crystal_system monoclinic
_space_group_IT_number 14
_space_group_name_Hall '-P 2yn'
_space_group_name_H-M_alt 'P 1 21/n 1'
_symmetry_space_group_name_Hall '-P 2yn'
_symmetry_space_group_name_H-M 'P 1 21/n 1'
_atom_sites_solution_hydrogens mixed
_atom_sites_solution_primary direct
_audit_creation_date 2018-01-09
_audit_creation_method
;
Olex2 1.2
(compiled 2017.08.10 svn.r3458 for OlexSys, GUI svn.r5381)
;
_audit_update_record
;
2018-01-12 deposited with the CCDC.
2018-01-24 downloaded from the CCDC.
;
_cell_angle_alpha 90
_cell_angle_beta 92.582(8)
_cell_angle_gamma 90
_cell_formula_units_Z 2
_cell_length_a 12.6597(12)
_cell_length_b 19.2686(14)
_cell_length_c 14.2783(14)
_cell_measurement_reflns_used 18748
_cell_measurement_temperature 150(2)
_cell_measurement_theta_max 27.26
_cell_measurement_theta_min 1.78
_cell_volume 3479.4(5)
_computing_cell_refinement 'X-Area 1.38 (Stoe & Cie GmbH, 2006)'
_computing_data_collection 'WinXpose 1.6.8 (Stoe & Cie GmbH, 2004)'
_computing_data_reduction 'X-Area 1.38 (Stoe & Cie GmbH, 2006)'
_computing_molecular_graphics 'Olex2 (Dolomanov et al., 2009)'
_computing_publication_material 'Olex2 (Dolomanov et al., 2009)'
_computing_structure_refinement 'ShelXL (Sheldrick, 2015)'
_computing_structure_solution 'ShelXS (Sheldrick, 2008)'
_diffrn_ambient_temperature 150.15
_diffrn_detector_area_resol_mean 6.667
_diffrn_measured_fraction_theta_full 0.997
_diffrn_measured_fraction_theta_max 0.990
_diffrn_measurement_device_type 'Stoe IPDS II'
_diffrn_measurement_method '\w scans'
_diffrn_radiation_monochromator graphite
_diffrn_radiation_type MoK\a
_diffrn_radiation_wavelength 0.71073
_diffrn_reflns_av_R_equivalents 0.0841
_diffrn_reflns_av_unetI/netI 0.0692
_diffrn_reflns_Laue_measured_fraction_full 0.997
_diffrn_reflns_Laue_measured_fraction_max 0.990
_diffrn_reflns_limit_h_max 16
_diffrn_reflns_limit_h_min -16
_diffrn_reflns_limit_k_max 24
_diffrn_reflns_limit_k_min -24
_diffrn_reflns_limit_l_max 18
_diffrn_reflns_limit_l_min -18
_diffrn_reflns_number 21767
_diffrn_reflns_point_group_measured_fraction_full 0.997
_diffrn_reflns_point_group_measured_fraction_max 0.990
_diffrn_reflns_theta_full 25.242
_diffrn_reflns_theta_max 26.807
_diffrn_reflns_theta_min 2.114
_diffrn_source 'rotating anode'
_exptl_absorpt_coefficient_mu 2.158
_exptl_absorpt_correction_T_max 0.917
_exptl_absorpt_correction_T_min 0.617
_exptl_absorpt_correction_type empirical
_exptl_absorpt_process_details
;
XPREP in SHELXTL 6.14 (BrukerAXS Inc., 2003)
;
_exptl_crystal_colour orange
_exptl_crystal_colour_primary orange
_exptl_crystal_density_diffrn 1.654
_exptl_crystal_description plate
_exptl_crystal_F_000 1764
_exptl_crystal_size_max 0.2
_exptl_crystal_size_mid 0.17
_exptl_crystal_size_min 0.03
_refine_diff_density_max 2.313
_refine_diff_density_min -1.823
_refine_diff_density_rms 0.195
_refine_ls_extinction_coef 0.0240(11)
_refine_ls_extinction_expression Fc^*^=kFc[1+0.001xFc^2^\l^3^/sin(2\q)]^-1/4^
_refine_ls_extinction_method 'SHELXL-2017/1 (Sheldrick 2017)'
_refine_ls_goodness_of_fit_ref 0.976
_refine_ls_hydrogen_treatment mixed
_refine_ls_matrix_type full
_refine_ls_number_parameters 440
_refine_ls_number_reflns 7370
_refine_ls_number_restraints 98
_refine_ls_restrained_S_all 0.974
_refine_ls_R_factor_all 0.0836
_refine_ls_R_factor_gt 0.0645
_refine_ls_shift/su_max 0.001
_refine_ls_shift/su_mean 0.000
_refine_ls_structure_factor_coef Fsqd
_refine_ls_weighting_details 'w=1/[\s^2^(Fo^2^)+(0.1229P)^2^] where P=(Fo^2^+2Fc^2^)/3'
_refine_ls_weighting_scheme calc
_refine_ls_wR_factor_gt 0.1595
_refine_ls_wR_factor_ref 0.1738
_reflns_Friedel_coverage 0.000
_reflns_number_gt 5588
_reflns_number_total 7370
_reflns_threshold_expression 'I > 2\s(I)'
_cod_data_source_file c7dt04304j2.cif
_cod_data_source_block 3-Mn4pr2
_cod_depositor_comments 'Adding full bibliography for 7045382--7045403.cif.'
_cod_database_code 7045386
_shelx_shelxl_version_number 2017/1
_shelx_space_group_comment
;
The symmetry employed for this shelxl refinement is uniquely defined
by the following loop, which should always be used as a source of
symmetry information in preference to the above space-group names.
They are only intended as comments.
;
_shelx_estimated_absorpt_t_max 0.938
_shelx_estimated_absorpt_t_min 0.672
_olex2_refinement_description
;
1. Fixed Uiso
 At 1.2 times of:
  All C(H,H) groups, All C(H,H,H,H) groups, All O(H) groups
 At 1.5 times of:
  All C(H,H,H) groups
2. Restrained distances
 O3-H3 = O5-H5
 0.95 with sigma of 0.02
 N2-C9B \\sim N2-C9A \\sim N2-C2B \\sim N2-C2A \\sim N2-C7B \\sim N2-C7A
 with sigma of 0.02
 C9A-C10 \\sim C9B-C10
 with sigma of 0.02
 C8-C7A \\sim C8-C7B
 with sigma of 0.02
 C2B-C1 \\sim C2A-C1
 with sigma of 0.02
3. Rigid body (RIGU) restrains
 C8, C7B, C7A, C9B, C9A, C10, C2B, C2A, N2
 with sigma for 1-2 distances of 0.004 and sigma for 1-3 distances of 0.004
 C10, O5, Mn2
 with sigma for 1-2 distances of 0.004 and sigma for 1-3 distances of 0.004
 C2A, C2B, C1, N1
 with sigma for 1-2 distances of 0.004 and sigma for 1-3 distances of 0.004
4. Others
 Fixed Sof: C2A(0.54) H2AA(0.54) H2AB(0.54) H1AA(0.54) H1AB(0.54) H1BC(0.46)
 H1BD(0.46) C2B(0.46) H2BA(0.46) H2BB(0.46) C7A(0.54) H7AA(0.54) H7AB(0.54)
 C7B(0.46) H7BA(0.46) H7BB(0.46) H8AA(0.54) H8AB(0.54) H8BC(0.46) H8BD(0.46)
 C9A(0.54) H9AA(0.54) H9AB(0.54) C9B(0.46) H9BA(0.46) H9BB(0.46) H10A(0.54)
 H10B(0.54) H10C(0.46) H10D(0.46)
5.a Secondary CH2 refined with riding coordinates:
 C2A(H2AA,H2AB), C1(H1AA,H1AB), C1(H1BC,H1BD), C2B(H2BA,H2BB), C3(H3A,H3B),
 C4(H4A,H4B), C5(H5A,H5B), C6(H6A,H6B), C7A(H7AA,H7AB), C7B(H7BA,H7BB), C8(H8AA,
 H8AB), C8(H8BC,H8BD), C9A(H9AA,H9AB), C9B(H9BA,H9BB), C10(H10A,H10B), C10(H10C,
 H10D)
5.b Me refined with riding coordinates:
 C13(H13A,H13B,H13C), C14(H14A,H14B,H14C), C15(H15A,H15B,H15C), C18(H18A,H18B,
 H18C), C19(H19A,H19B,H19C), C20(H20A,H20B,H20C), C23(H23A,H23B,H23C), C24(H24A,
 H24B,H24C), C25(H25A,H25B,H25C)
;
_olex2_submission_special_instructions 'No special instructions were received'

loop_
_space_group_symop_operation_xyz
'x, y, z'
'-x+1/2, y+1/2, -z+1/2'
'-x, -y, -z'
'x-1/2, -y-1/2, z-1/2'

loop_
_atom_site_label
_atom_site_type_symbol
_atom_site_fract_x
_atom_site_fract_y
_atom_site_fract_z
_atom_site_U_iso_or_equiv
_atom_site_adp_type
_atom_site_occupancy
_atom_site_site_symmetry_order
_atom_site_calc_flag
_atom_site_refinement_flags_posn
_atom_site_refinement_flags_adp
_atom_site_refinement_flags_occupancy
_atom_site_disorder_assembly
_atom_site_disorder_group
Pr1 Pr 0.31072(3) 0.41764(2) 0.41252(2) 0.03300(17) Uani 1 1 d . . . . .
Mn1 Mn 0.57188(7) 0.45872(5) 0.44634(6) 0.0338(2) Uani 1 1 d . . . . .
Mn2 Mn 0.49218(9) 0.39536(5) 0.63572(7) 0.0401(3) Uani 1 1 d . U . . .
O1 O 0.4414(3) 0.5076(2) 0.4284(3) 0.0330(8) Uani 1 1 d . . . . .
N1 N 0.4997(6) 0.2718(3) 0.6382(4) 0.0537(15) Uani 1 1 d . U . . .
C2A C 0.3460(11) 0.2938(6) 0.7274(12) 0.060(3) Uani 0.54 1 d D U P A 1
H2AA H 0.308395 0.274171 0.780641 0.073 Uiso 0.54 1 calc R . P A 1
H2AB H 0.294152 0.296320 0.673527 0.073 Uiso 0.54 1 calc R . P A 1
C1 C 0.4245(10) 0.2454(4) 0.7040(7) 0.081(3) Uani 1 1 d D U . . .
H1AA H 0.389466 0.203739 0.676444 0.097 Uiso 0.54 1 calc R . P A 1
H1AB H 0.463909 0.230799 0.762169 0.097 Uiso 0.54 1 calc R . P A 1
H1BC H 0.456574 0.203753 0.734359 0.097 Uiso 0.46 1 calc R . P A 2
H1BD H 0.361143 0.229568 0.666841 0.097 Uiso 0.46 1 calc R . P A 2
C2B C 0.3880(19) 0.2909(6) 0.7791(10) 0.065(4) Uani 0.46 1 d D U P A 2
H2BA H 0.438921 0.287524 0.833580 0.078 Uiso 0.46 1 calc R . P A 2
H2BB H 0.319072 0.273410 0.799191 0.078 Uiso 0.46 1 calc R . P A 2
N2 N 0.3756(5) 0.3660(3) 0.7528(4) 0.0529(14) Uani 1 1 d D U . . .
C3 C 0.4713(6) 0.2498(3) 0.5412(5) 0.0482(16) Uani 1 1 d . . . . .
H3A H 0.393337 0.248219 0.532144 0.058 Uiso 1 1 calc R . . . .
H3B H 0.498810 0.202441 0.531023 0.058 Uiso 1 1 calc R . . . .
C4 C 0.5157(6) 0.2986(3) 0.4695(5) 0.0417(14) Uani 1 1 d . . . . .
H4A H 0.593915 0.297845 0.474959 0.050 Uiso 1 1 calc R . . . .
H4B H 0.493286 0.283175 0.405485 0.050 Uiso 1 1 calc R . . . .
O2 O 0.4783(3) 0.3674(2) 0.4850(3) 0.0363(9) Uani 1 1 d . . . . .
C5 C 0.6135(10) 0.2498(5) 0.6637(9) 0.093(4) Uani 1 1 d . . . B 1
H5A H 0.612069 0.209502 0.706749 0.112 Uiso 1 1 calc R . . B 1
H5B H 0.647234 0.234407 0.606029 0.112 Uiso 1 1 calc R . . B 1
C6 C 0.6772(8) 0.3034(4) 0.7073(7) 0.066(2) Uani 1 1 d . . . . .
H6A H 0.656633 0.309212 0.772910 0.079 Uiso 1 1 calc R . . B 1
H6B H 0.752258 0.288882 0.708719 0.079 Uiso 1 1 calc R . . B 1
O3 O 0.6671(5) 0.3667(3) 0.6612(5) 0.0730(19) Uani 1 1 d D . . C 1
H3 H 0.695(9) 0.409(3) 0.685(8) 0.088 Uiso 1 1 d DR . . D 1
C7A C 0.2971(14) 0.4204(8) 0.7459(10) 0.067(4) Uani 0.54 1 d D U P A 1
H7AA H 0.325897 0.461659 0.779649 0.080 Uiso 0.54 1 calc R . P A 1
H7AB H 0.234187 0.404861 0.778847 0.080 Uiso 0.54 1 calc R . P A 1
C7B C 0.2664(11) 0.3786(8) 0.7082(10) 0.052(3) Uani 0.46 1 d D U P A 2
H7BA H 0.245401 0.338186 0.668842 0.062 Uiso 0.46 1 calc R . P A 2
H7BB H 0.214950 0.382899 0.758163 0.062 Uiso 0.46 1 calc R . P A 2
C8 C 0.2621(6) 0.4422(4) 0.6497(5) 0.0475(16) Uani 1 1 d D U . . .
H8AA H 0.206211 0.409995 0.625809 0.057 Uiso 0.54 1 calc R . P A 1
H8AB H 0.230410 0.489083 0.652827 0.057 Uiso 0.54 1 calc R . P A 1
H8BC H 0.192859 0.444444 0.614715 0.057 Uiso 0.46 1 calc R . P A 2
H8BD H 0.268111 0.483489 0.690906 0.057 Uiso 0.46 1 calc R . P A 2
O4 O 0.3441(3) 0.4436(2) 0.5855(3) 0.0372(9) Uani 1 1 d . . . . .
C9A C 0.4323(15) 0.3671(9) 0.8465(9) 0.067(4) Uani 0.54 1 d D U P A 1
H9AA H 0.476196 0.324750 0.854031 0.080 Uiso 0.54 1 calc R . P A 1
H9AB H 0.380093 0.366921 0.896039 0.080 Uiso 0.54 1 calc R . P A 1
C9B C 0.3855(12) 0.4117(8) 0.8374(9) 0.049(3) Uani 0.46 1 d D U P A 2
H9BA H 0.357160 0.387551 0.892089 0.058 Uiso 0.46 1 calc R . P A 2
H9BB H 0.344026 0.454749 0.826245 0.058 Uiso 0.46 1 calc R . P A 2
C10 C 0.5012(7) 0.4298(4) 0.8576(5) 0.0498(16) Uani 1 1 d D U . . .
H10A H 0.460427 0.467538 0.885964 0.060 Uiso 0.54 1 calc R . P A 1
H10B H 0.561875 0.418669 0.901177 0.060 Uiso 0.54 1 calc R . P A 1
H10C H 0.508221 0.466455 0.905966 0.060 Uiso 0.46 1 calc R . P A 2
H10D H 0.541078 0.388356 0.880108 0.060 Uiso 0.46 1 calc R . P A 2
O5 O 0.5393(6) 0.4530(4) 0.7733(4) 0.076(2) Uani 1 1 d D U . . .
H5 H 0.608(4) 0.469(6) 0.792(7) 0.092 Uiso 1 1 d DR . . . .
O6 O 0.5831(4) 0.4245(3) 0.3164(4) 0.0476(12) Uani 1 1 d . . . . .
O7 O 0.4198(4) 0.3858(2) 0.2833(3) 0.0416(10) Uani 1 1 d . . . . .
C11 C 0.5148(6) 0.3915(3) 0.2657(4) 0.0395(13) Uani 1 1 d . . . . .
C12 C 0.5552(6) 0.3549(4) 0.1787(5) 0.0463(15) Uani 1 1 d . . . . .
C13 C 0.6608(8) 0.3843(6) 0.1484(7) 0.074(3) Uani 1 1 d . . . . .
H13A H 0.713878 0.380184 0.200234 0.111 Uiso 1 1 calc R . . . .
H13B H 0.684329 0.358271 0.094160 0.111 Uiso 1 1 calc R . . . .
H13C H 0.651848 0.433297 0.131378 0.111 Uiso 1 1 calc R . . . .
C14 C 0.4727(7) 0.3614(5) 0.0975(5) 0.061(2) Uani 1 1 d . . . . .
H14A H 0.464634 0.410400 0.080015 0.092 Uiso 1 1 calc R . . . .
H14B H 0.495972 0.334920 0.043630 0.092 Uiso 1 1 calc R . . . .
H14C H 0.404826 0.343249 0.116920 0.092 Uiso 1 1 calc R . . . .
C15 C 0.5671(8) 0.2782(5) 0.2054(6) 0.068(2) Uani 1 1 d . . . . .
H15A H 0.619832 0.273596 0.257441 0.102 Uiso 1 1 calc R . . . .
H15B H 0.499017 0.260209 0.224604 0.102 Uiso 1 1 calc R . . . .
H15C H 0.590163 0.251881 0.151314 0.102 Uiso 1 1 calc R . . . .
O8 O 0.1667(4) 0.4136(2) 0.2825(3) 0.0464(11) Uani 1 1 d . . . . .
O9 O 0.2716(4) 0.5038(2) 0.2715(3) 0.0462(11) Uani 1 1 d . . . . .
C16 C 0.1925(6) 0.4682(4) 0.2409(4) 0.0436(15) Uani 1 1 d . . . . .
C17 C 0.1324(7) 0.4904(4) 0.1509(5) 0.0542(18) Uani 1 1 d . . . . .
C18 C 0.1379(11) 0.5693(5) 0.1384(8) 0.084(3) Uani 1 1 d . . . . .
H18A H 0.098908 0.582599 0.080275 0.127 Uiso 1 1 calc R . . . .
H18B H 0.106443 0.592233 0.191700 0.127 Uiso 1 1 calc R . . . .
H18C H 0.211953 0.583654 0.135133 0.127 Uiso 1 1 calc R . . . .
C19 C 0.1848(11) 0.4516(7) 0.0707(7) 0.097(4) Uani 1 1 d . . . . .
H19A H 0.149136 0.464003 0.010701 0.145 Uiso 1 1 calc R . . . .
H19B H 0.259604 0.464673 0.069772 0.145 Uiso 1 1 calc R . . . .
H19C H 0.179119 0.401444 0.080671 0.145 Uiso 1 1 calc R . . . .
C20 C 0.0158(10) 0.4698(8) 0.1567(10) 0.113(5) Uani 1 1 d . . . . .
H20A H -0.023346 0.483932 0.099030 0.169 Uiso 1 1 calc R . . . .
H20B H 0.010495 0.419362 0.164185 0.169 Uiso 1 1 calc R . . . .
H20C H -0.014334 0.492858 0.210536 0.169 Uiso 1 1 calc R . . . .
O10 O 0.8061(4) 0.4883(2) 0.5438(3) 0.0404(10) Uani 1 1 d . . . . .
O11 O 0.7052(4) 0.4093(2) 0.4681(4) 0.0462(11) Uani 1 1 d . . . . .
C21 C 0.7933(6) 0.4302(3) 0.5050(5) 0.0407(14) Uani 1 1 d . . . . .
C22 C 0.8861(5) 0.3819(3) 0.4980(5) 0.0421(14) Uani 1 1 d . . . . .
C23 C 0.8512(7) 0.3063(4) 0.4856(8) 0.068(2) Uani 1 1 d . . . . .
H23A H 0.913699 0.276611 0.481397 0.102 Uiso 1 1 calc R . . . .
H23B H 0.811108 0.292050 0.539517 0.102 Uiso 1 1 calc R . . . .
H23C H 0.806567 0.301798 0.428101 0.102 Uiso 1 1 calc R . . . .
C24 C 0.9592(8) 0.3885(6) 0.5855(7) 0.073(3) Uani 1 1 d . . . . .
H24A H 1.019408 0.356931 0.580472 0.109 Uiso 1 1 calc R . . . .
H24B H 0.984916 0.436336 0.591190 0.109 Uiso 1 1 calc R . . . .
H24C H 0.920244 0.376418 0.640979 0.109 Uiso 1 1 calc R . . . .
C25 C 0.9454(8) 0.4042(6) 0.4116(7) 0.073(3) Uani 1 1 d . . . . .
H25A H 1.006680 0.373849 0.404555 0.110 Uiso 1 1 calc R . . . .
H25B H 0.898036 0.400637 0.355550 0.110 Uiso 1 1 calc R . . . .
H25C H 0.969334 0.452278 0.419368 0.110 Uiso 1 1 calc R . . . .
N3 N 0.2042(5) 0.2789(3) 0.4376(4) 0.0457(13) Uani 1 1 d . . . . .
O12 O 0.1932(4) 0.3285(3) 0.4944(4) 0.0505(12) Uani 1 1 d . . . . .
O13 O 0.2725(4) 0.2860(3) 0.3772(3) 0.0485(11) Uani 1 1 d . . . . .
O14 O 0.1493(5) 0.2258(3) 0.4426(4) 0.0685(17) Uani 1 1 d . . . . .

loop_
_atom_site_aniso_label
_atom_site_aniso_U_11
_atom_site_aniso_U_22
_atom_site_aniso_U_33
_atom_site_aniso_U_23
_atom_site_aniso_U_13
_atom_site_aniso_U_12
Pr1 0.0338(2) 0.0298(2) 0.0354(2) -0.00034(12) 0.00044(13) -0.00165(13)
Mn1 0.0330(5) 0.0307(4) 0.0376(5) -0.0024(3) 0.0010(3) 0.0011(4)
Mn2 0.0505(6) 0.0313(5) 0.0379(5) 0.0054(4) -0.0048(4) -0.0046(4)
O1 0.034(2) 0.0273(19) 0.037(2) 0.0007(16) -0.0019(16) -0.0049(17)
N1 0.077(4) 0.031(3) 0.053(3) 0.007(2) -0.008(3) -0.004(3)
C2A 0.053(7) 0.062(6) 0.065(9) 0.017(6) -0.015(6) -0.026(5)
C1 0.144(9) 0.037(4) 0.064(5) 0.009(3) 0.025(5) -0.014(5)
C2B 0.115(15) 0.042(6) 0.037(7) 0.011(5) -0.003(7) -0.023(7)
N2 0.069(4) 0.047(3) 0.042(3) 0.012(2) -0.002(3) -0.016(3)
C3 0.058(4) 0.030(3) 0.055(4) 0.004(3) -0.007(3) -0.003(3)
C4 0.053(4) 0.029(3) 0.043(3) 0.000(3) 0.001(3) 0.003(3)
O2 0.041(2) 0.0246(19) 0.043(2) -0.0012(17) -0.0021(18) 0.0019(17)
C5 0.117(9) 0.040(4) 0.115(8) 0.006(5) -0.073(7) 0.006(5)
C6 0.065(5) 0.046(4) 0.086(6) 0.024(4) 0.009(4) 0.013(4)
O3 0.076(4) 0.042(3) 0.097(5) 0.005(3) -0.040(4) -0.001(3)
C7A 0.091(11) 0.066(8) 0.044(6) 0.008(7) 0.008(7) 0.002(7)
C7B 0.059(7) 0.062(8) 0.034(6) 0.009(6) 0.001(5) -0.029(6)
C8 0.038(4) 0.059(4) 0.046(3) 0.006(3) 0.009(3) -0.010(3)
O4 0.034(2) 0.040(2) 0.037(2) 0.0024(18) 0.0022(17) -0.0047(18)
C9A 0.078(10) 0.070(9) 0.052(7) 0.006(7) -0.003(6) -0.027(8)
C9B 0.062(8) 0.043(7) 0.040(6) 0.008(5) -0.012(6) -0.010(7)
C10 0.060(4) 0.050(4) 0.039(3) 0.007(3) 0.002(3) -0.006(3)
O5 0.089(5) 0.099(5) 0.041(3) -0.002(3) 0.000(3) -0.049(4)
O6 0.040(3) 0.054(3) 0.050(3) -0.013(2) 0.010(2) -0.007(2)
O7 0.039(2) 0.041(2) 0.045(2) -0.0040(19) 0.0070(18) 0.000(2)
C11 0.045(4) 0.033(3) 0.040(3) -0.005(2) 0.002(3) 0.001(3)
C12 0.045(4) 0.049(4) 0.045(3) -0.012(3) 0.005(3) -0.004(3)
C13 0.063(5) 0.086(7) 0.075(6) -0.035(5) 0.024(4) -0.017(5)
C14 0.063(5) 0.072(5) 0.048(4) -0.016(4) -0.003(3) 0.002(4)
C15 0.090(7) 0.056(5) 0.058(5) -0.014(4) 0.010(4) 0.020(5)
O8 0.044(3) 0.045(3) 0.049(3) 0.002(2) -0.004(2) -0.003(2)
O9 0.047(3) 0.044(3) 0.047(3) 0.002(2) -0.005(2) -0.007(2)
C16 0.044(4) 0.047(4) 0.039(3) 0.002(3) -0.007(3) 0.002(3)
C17 0.061(5) 0.052(4) 0.048(4) 0.005(3) -0.016(3) -0.003(4)
C18 0.114(9) 0.060(5) 0.074(6) 0.029(5) -0.039(6) 0.004(5)
C19 0.129(11) 0.106(9) 0.053(5) -0.002(5) -0.025(6) 0.022(8)
C20 0.078(8) 0.126(11) 0.129(10) 0.057(9) -0.054(7) -0.024(7)
O10 0.037(2) 0.038(2) 0.047(2) -0.0043(19) 0.0001(18) 0.0025(19)
O11 0.036(2) 0.039(2) 0.063(3) -0.012(2) 0.001(2) 0.001(2)
C21 0.049(4) 0.035(3) 0.039(3) 0.002(2) 0.002(3) 0.001(3)
C22 0.035(3) 0.040(3) 0.052(4) 0.000(3) 0.005(3) 0.000(3)
C23 0.048(5) 0.035(4) 0.120(8) -0.004(4) -0.002(5) 0.005(3)
C24 0.060(5) 0.080(6) 0.077(6) -0.013(5) -0.015(4) 0.023(5)
C25 0.067(6) 0.081(6) 0.074(6) 0.027(5) 0.029(5) 0.025(5)
N3 0.052(3) 0.040(3) 0.044(3) 0.011(2) -0.002(2) -0.012(3)
O12 0.055(3) 0.045(3) 0.052(3) -0.009(2) 0.010(2) -0.010(2)
O13 0.051(3) 0.041(3) 0.053(3) -0.003(2) 0.006(2) -0.010(2)
O14 0.088(5) 0.053(3) 0.065(3) -0.003(3) 0.009(3) -0.034(3)

loop_
_atom_type_symbol
_atom_type_description
_atom_type_scat_dispersion_real
_atom_type_scat_dispersion_imag
_atom_type_scat_source
C C 0.0033 0.0016 'International Tables Vol C Tables 4.2.6.8 and 6.1.1.4'
H H 0.0000 0.0000 'International Tables Vol C Tables 4.2.6.8 and 6.1.1.4'
Mn Mn 0.3368 0.7283 'International Tables Vol C Tables 4.2.6.8 and 6.1.1.4'
N N 0.0061 0.0033 'International Tables Vol C Tables 4.2.6.8 and 6.1.1.4'
O O 0.0106 0.0060 'International Tables Vol C Tables 4.2.6.8 and 6.1.1.4'
Pr Pr -0.2180 2.8214 'International Tables Vol C Tables 4.2.6.8 and 6.1.1.4'

loop_
_geom_angle_atom_site_label_1
_geom_angle_atom_site_label_2
_geom_angle_atom_site_label_3
_geom_angle
_geom_angle_site_symmetry_1
_geom_angle_site_symmetry_3
O1 Pr1 O2 70.93(13) . .
O1 Pr1 O4 71.42(14) . .
O1 Pr1 O7 80.88(15) . .
O1 Pr1 O8 124.01(14) . .
O1 Pr1 O9 73.91(14) . .
O1 Pr1 O10 82.06(15) . 3_666
O1 Pr1 O12 147.68(15) . .
O1 Pr1 O13 146.73(15) . .
O2 Pr1 O4 64.81(14) . .
O2 Pr1 O8 148.55(15) . .
O2 Pr1 O9 133.02(15) . .
O2 Pr1 O12 92.90(16) . .
O2 Pr1 O13 81.51(15) . .
O4 Pr1 O8 143.04(16) . .
O4 Pr1 O9 129.51(15) . .
O4 Pr1 O12 76.40(15) . .
O4 Pr1 O13 113.49(15) . .
O7 Pr1 O2 73.58(15) . .
O7 Pr1 O4 135.47(15) . .
O7 Pr1 O8 81.46(16) . .
O7 Pr1 O9 70.92(16) . .
O7 Pr1 O10 138.84(16) . 3_666
O7 Pr1 O12 122.23(15) . .
O7 Pr1 O13 73.56(15) . .
O8 Pr1 O9 50.10(15) . .
O8 Pr1 O12 84.37(17) . .
O8 Pr1 O13 73.17(16) . .
O10 Pr1 O2 133.76(14) 3_666 .
O10 Pr1 O4 71.38(15) 3_666 .
O10 Pr1 O8 77.67(16) 3_666 .
O10 Pr1 O9 68.43(16) 3_666 .
O10 Pr1 O12 90.61(16) 3_666 .
O10 Pr1 O13 131.18(16) 3_666 .
O12 Pr1 O9 132.13(16) . .
O12 Pr1 O13 48.75(15) . .
O13 Pr1 O9 115.72(15) . .
O1 Mn1 O1 81.14(18) . 3_666
O1 Mn1 O2 87.47(16) . .
O1 Mn1 O2 88.04(16) 3_666 .
O1 Mn1 O4 88.49(17) . 3_666
O1 Mn1 O4 88.12(16) 3_666 3_666
O1 Mn1 O6 97.9(2) . .
O1 Mn1 O6 179.0(2) 3_666 .
O1 Mn1 O11 178.5(2) . .
O1 Mn1 O11 97.4(2) 3_666 .
O2 Mn1 O4 174.81(17) . 3_666
O6 Mn1 O2 91.75(18) . .
O6 Mn1 O4 92.04(18) . 3_666
O11 Mn1 O2 92.39(19) . .
O11 Mn1 O4 91.56(19) . 3_666
O11 Mn1 O6 83.6(2) . .
O1 Mn2 N1 144.8(2) 3_666 .
O1 Mn2 N2 138.16(19) 3_666 .
O1 Mn2 O3 83.64(19) 3_666 .
O1 Mn2 O5 81.97(19) 3_666 .
N2 Mn2 N1 76.9(2) . .
O2 Mn2 O1 79.73(15) . 3_666
O2 Mn2 N1 76.92(18) . .
O2 Mn2 N2 127.41(19) . .
O2 Mn2 O3 97.4(2) . .
O2 Mn2 O5 161.32(19) . .
O3 Mn2 N1 73.7(2) . .
O3 Mn2 N2 117.5(2) . .
O3 Mn2 O5 76.7(3) . .
O4 Mn2 O1 81.04(16) . 3_666
O4 Mn2 N1 117.6(2) . .
O4 Mn2 N2 77.23(19) . .
O4 Mn2 O2 75.83(16) . .
O4 Mn2 O3 164.1(2) . .
O4 Mn2 O5 105.0(2) . .
O5 Mn2 N1 117.3(2) . .
O5 Mn2 N2 70.0(2) . .
Mn1 O1 Pr1 104.10(17) 3_666 .
Mn1 O1 Pr1 104.16(17) . .
Mn1 O1 Mn1 98.86(18) . 3_666
Mn1 O1 Mn2 98.53(16) 3_666 3_666
Mn1 O1 Mn2 97.31(17) . 3_666
Mn2 O1 Pr1 145.72(18) 3_666 .
C1 N1 Mn2 109.4(5) . .
C1 N1 C3 111.4(7) . .
C1 N1 C5 112.6(8) . .
C3 N1 Mn2 105.4(4) . .
C3 N1 C5 109.2(7) . .
C5 N1 Mn2 108.5(5) . .
H2AA C2A H2AB 106.9 . .
C1 C2A H2AA 107.2 . .
C1 C2A H2AB 107.2 . .
C1 C2A N2 120.3(10) . .
N2 C2A H2AA 107.2 . .
N2 C2A H2AB 107.2 . .
N1 C1 H1AA 108.7 . .
N1 C1 H1AB 108.7 . .
N1 C1 H1BC 107.4 . .
N1 C1 H1BD 107.4 . .
N1 C1 C2B 119.7(9) . .
C2A C1 N1 114.0(9) . .
C2A C1 H1AA 108.7 . .
C2A C1 H1AB 108.7 . .
H1AA C1 H1AB 107.6 . .
H1BC C1 H1BD 106.9 . .
C2B C1 H1BC 107.4 . .
C2B C1 H1BD 107.4 . .
C1 C2B H2BA 108.5 . .
C1 C2B H2BB 108.5 . .
C1 C2B N2 115.1(10) . .
H2BA C2B H2BB 107.5 . .
N2 C2B H2BA 108.5 . .
N2 C2B H2BB 108.5 . .
C2A N2 Mn2 102.3(7) . .
C2A N2 C9A 109.9(9) . .
C2B N2 Mn2 110.4(8) . .
C2B N2 C7B 110.1(11) . .
C7A N2 Mn2 103.2(7) . .
C7A N2 C2A 120.0(11) . .
C7A N2 C9A 110.7(11) . .
C7B N2 Mn2 104.7(6) . .
C9A N2 Mn2 110.0(7) . .
C9B N2 Mn2 113.6(7) . .
C9B N2 C2B 111.2(9) . .
C9B N2 C7B 106.6(10) . .
N1 C3 H3A 109.2 . .
N1 C3 H3B 109.2 . .
N1 C3 C4 111.9(6) . .
H3A C3 H3B 107.9 . .
C4 C3 H3A 109.2 . .
C4 C3 H3B 109.2 . .
C3 C4 H4A 109.7 . .
C3 C4 H4B 109.7 . .
H4A C4 H4B 108.2 . .
O2 C4 C3 109.6(6) . .
O2 C4 H4A 109.7 . .
O2 C4 H4B 109.7 . .
Mn1 O2 Pr1 92.48(14) . .
Mn1 O2 Mn2 91.68(15) . .
Mn2 O2 Pr1 109.56(17) . .
C4 O2 Pr1 125.0(4) . .
C4 O2 Mn1 121.1(4) . .
C4 O2 Mn2 111.3(4) . .
N1 C5 H5A 108.7 . .
N1 C5 H5B 108.7 . .
H5A C5 H5B 107.6 . .
C6 C5 N1 114.0(8) . .
C6 C5 H5A 108.7 . .
C6 C5 H5B 108.7 . .
C5 C6 H6A 109.0 . .
C5 C6 H6B 109.0 . .
H6A C6 H6B 107.8 . .
O3 C6 C5 112.9(8) . .
O3 C6 H6A 109.0 . .
O3 C6 H6B 109.0 . .
Mn2 O3 H3 101(7) . .
C6 O3 Mn2 110.7(6) . .
C6 O3 H3 124(7) . .
N2 C7A H7AA 108.2 . .
N2 C7A H7AB 108.2 . .
N2 C7A C8 116.4(10) . .
H7AA C7A H7AB 107.3 . .
C8 C7A H7AA 108.2 . .
C8 C7A H7AB 108.2 . .
N2 C7B H7BA 109.1 . .
N2 C7B H7BB 109.1 . .
H7BA C7B H7BB 107.9 . .
C8 C7B N2 112.3(9) . .
C8 C7B H7BA 109.1 . .
C8 C7B H7BB 109.1 . .
C7A C8 H8AA 108.7 . .
C7A C8 H8AB 108.7 . .
C7B C8 H8BC 109.3 . .
C7B C8 H8BD 109.3 . .
H8AA C8 H8AB 107.6 . .
H8BC C8 H8BD 107.9 . .
O4 C8 C7A 114.0(8) . .
O4 C8 C7B 111.8(8) . .
O4 C8 H8AA 108.7 . .
O4 C8 H8AB 108.7 . .
O4 C8 H8BC 109.3 . .
O4 C8 H8BD 109.3 . .
Mn1 O4 Pr1 91.63(15) 3_666 .
Mn2 O4 Pr1 109.80(18) . .
Mn2 O4 Mn1 90.92(16) . 3_666
C8 O4 Pr1 122.1(4) . .
C8 O4 Mn1 121.4(4) . 3_666
C8 O4 Mn2 115.0(4) . .
N2 C9A H9AA 109.4 . .
N2 C9A H9AB 109.4 . .
N2 C9A C10 111.2(10) . .
H9AA C9A H9AB 108.0 . .
C10 C9A H9AA 109.4 . .
C10 C9A H9AB 109.4 . .
N2 C9B H9BA 109.8 . .
N2 C9B H9BB 109.8 . .
N2 C9B C10 109.4(10) . .
H9BA C9B H9BB 108.2 . .
C10 C9B H9BA 109.8 . .
C10 C9B H9BB 109.8 . .
C9A C10 H10A 109.0 . .
C9A C10 H10B 109.0 . .
C9B C10 H10C 110.5 . .
C9B C10 H10D 110.5 . .
H10A C10 H10B 107.8 . .
H10C C10 H10D 108.7 . .
O5 C10 C9A 113.1(8) . .
O5 C10 C9B 106.2(8) . .
O5 C10 H10A 109.0 . .
O5 C10 H10B 109.0 . .
O5 C10 H10C 110.5 . .
O5 C10 H10D 110.5 . .
Mn2 O5 H5 126(7) . .
C10 O5 Mn2 119.6(5) . .
C10 O5 H5 102(7) . .
C11 O6 Mn1 128.6(4) . .
C11 O7 Pr1 135.8(4) . .
O6 C11 C12 116.6(6) . .
O7 C11 O6 124.6(6) . .
O7 C11 C12 118.8(6) . .
C13 C12 C11 112.6(6) . .
C14 C12 C11 109.5(6) . .
C14 C12 C13 109.2(7) . .
C14 C12 C15 109.0(7) . .
C15 C12 C11 106.0(6) . .
C15 C12 C13 110.5(8) . .
C12 C13 H13A 109.5 . .
C12 C13 H13B 109.5 . .
C12 C13 H13C 109.5 . .
H13A C13 H13B 109.5 . .
H13A C13 H13C 109.5 . .
H13B C13 H13C 109.5 . .
C12 C14 H14A 109.5 . .
C12 C14 H14B 109.5 . .
C12 C14 H14C 109.5 . .
H14A C14 H14B 109.5 . .
H14A C14 H14C 109.5 . .
H14B C14 H14C 109.5 . .
C12 C15 H15A 109.5 . .
C12 C15 H15B 109.5 . .
C12 C15 H15C 109.5 . .
H15A C15 H15B 109.5 . .
H15A C15 H15C 109.5 . .
H15B C15 H15C 109.5 . .
C16 O8 Pr1 97.3(4) . .
C16 O9 Pr1 92.4(4) . .
O8 C16 Pr1 58.0(3) . .
O8 C16 O9 120.3(6) . .
O8 C16 C17 120.1(6) . .
O9 C16 Pr1 62.3(3) . .
O9 C16 C17 119.5(6) . .
C17 C16 Pr1 177.1(5) . .
C16 C17 C18 110.7(6) . .
C16 C17 C19 105.9(7) . .
C16 C17 C20 109.1(7) . .
C18 C17 C19 111.8(9) . .
C18 C17 C20 108.2(9) . .
C20 C17 C19 111.2(10) . .
C17 C18 H18A 109.5 . .
C17 C18 H18B 109.5 . .
C17 C18 H18C 109.5 . .
H18A C18 H18B 109.5 . .
H18A C18 H18C 109.5 . .
H18B C18 H18C 109.5 . .
C17 C19 H19A 109.5 . .
C17 C19 H19B 109.5 . .
C17 C19 H19C 109.5 . .
H19A C19 H19B 109.5 . .
H19A C19 H19C 109.5 . .
H19B C19 H19C 109.5 . .
C17 C20 H20A 109.5 . .
C17 C20 H20B 109.5 . .
C17 C20 H20C 109.5 . .
H20A C20 H20B 109.5 . .
H20A C20 H20C 109.5 . .
H20B C20 H20C 109.5 . .
C21 O10 Pr1 135.0(4) . 3_666
C21 O11 Mn1 130.2(4) . .
O10 C21 O11 123.7(6) . .
O10 C21 C22 119.6(6) . .
O11 C21 C22 116.6(6) . .
C21 C22 C23 112.0(6) . .
C21 C22 C24 109.9(6) . .
C21 C22 C25 107.0(6) . .
C23 C22 C25 108.8(7) . .
C24 C22 C23 109.6(7) . .
C24 C22 C25 109.5(8) . .
C22 C23 H23A 109.5 . .
C22 C23 H23B 109.5 . .
C22 C23 H23C 109.5 . .
H23A C23 H23B 109.5 . .
H23A C23 H23C 109.5 . .
H23B C23 H23C 109.5 . .
C22 C24 H24A 109.5 . .
C22 C24 H24B 109.5 . .
C22 C24 H24C 109.5 . .
H24A C24 H24B 109.5 . .
H24A C24 H24C 109.5 . .
H24B C24 H24C 109.5 . .
C22 C25 H25A 109.5 . .
C22 C25 H25B 109.5 . .
C22 C25 H25C 109.5 . .
H25A C25 H25B 109.5 . .
H25A C25 H25C 109.5 . .
H25B C25 H25C 109.5 . .
O13 N3 O12 117.2(5) . .
O14 N3 O12 120.5(6) . .
O14 N3 O13 122.3(6) . .
N3 O12 Pr1 97.4(4) . .
N3 O13 Pr1 95.8(4) . .

loop_
_geom_bond_atom_site_label_1
_geom_bond_atom_site_label_2
_geom_bond_distance
_geom_bond_site_symmetry_2
Pr1 Mn1 3.4171(10) 3_666
Pr1 Mn1 3.4128(10) .
Pr1 O1 2.401(4) .
Pr1 O2 2.512(4) .
Pr1 O4 2.536(4) .
Pr1 O7 2.433(4) .
Pr1 O8 2.544(5) .
Pr1 O9 2.639(5) .
Pr1 O10 2.438(4) 3_666
Pr1 O12 2.587(5) .
Pr1 O13 2.626(5) .
Mn1 O1 1.916(4) 3_666
Mn1 O1 1.909(4) .
Mn1 O2 2.204(4) .
Mn1 O4 2.219(4) 3_666
Mn1 O6 1.981(5) .
Mn1 O11 1.950(5) .
Mn2 O1 2.260(4) 3_666
Mn2 N1 2.382(6) .
Mn2 N2 2.349(6) .
Mn2 O2 2.218(4) .
Mn2 O3 2.295(7) .
Mn2 O4 2.185(5) .
Mn2 O5 2.312(6) .
N1 C1 1.458(12) .
N1 C3 1.478(9) .
N1 C5 1.531(13) .
C2A H2AA 0.9900 .
C2A H2AB 0.9900 .
C2A C1 1.415(16) .
C2A N2 1.480(11) .
C1 H1AA 0.9900 .
C1 H1AB 0.9900 .
C1 H1BC 0.9900 .
C1 H1BD 0.9900 .
C1 C2B 1.476(17) .
C2B H2BA 0.9900 .
C2B H2BB 0.9900 .
C2B N2 1.500(12) .
N2 C7A 1.446(13) .
N2 C7B 1.516(12) .
N2 C9A 1.489(12) .
N2 C9B 1.497(12) .
C3 H3A 0.9900 .
C3 H3B 0.9900 .
C3 C4 1.516(9) .
C4 H4A 0.9900 .
C4 H4B 0.9900 .
C4 O2 1.429(7) .
C5 H5A 0.9900 .
C5 H5B 0.9900 .
C5 C6 1.435(13) .
C6 H6A 0.9900 .
C6 H6B 0.9900 .
C6 O3 1.390(9) .
O3 H3 0.95(2) .
C7A H7AA 0.9900 .
C7A H7AB 0.9900 .
C7A C8 1.484(14) .
C7B H7BA 0.9900 .
C7B H7BB 0.9900 .
C7B C8 1.483(14) .
C8 H8AA 0.9900 .
C8 H8AB 0.9900 .
C8 H8BC 0.9900 .
C8 H8BD 0.9900 .
C8 O4 1.417(8) .
C9A H9AA 0.9900 .
C9A H9AB 0.9900 .
C9A C10 1.494(15) .
C9B H9BA 0.9900 .
C9B H9BB 0.9900 .
C9B C10 1.521(16) .
C10 H10A 0.9900 .
C10 H10B 0.9900 .
C10 H10C 0.9900 .
C10 H10D 0.9900 .
C10 O5 1.390(9) .
O5 H5 0.95(2) .
O6 C11 1.271(8) .
O7 C11 1.244(8) .
C11 C12 1.536(9) .
C12 C13 1.534(11) .
C12 C14 1.530(11) .
C12 C15 1.530(11) .
C13 H13A 0.9800 .
C13 H13B 0.9800 .
C13 H13C 0.9800 .
C14 H14A 0.9800 .
C14 H14B 0.9800 .
C14 H14C 0.9800 .
C15 H15A 0.9800 .
C15 H15B 0.9800 .
C15 H15C 0.9800 .
O8 C16 1.259(8) .
O9 C16 1.274(8) .
C16 C17 1.524(9) .
C17 C18 1.533(12) .
C17 C19 1.543(14) .
C17 C20 1.535(15) .
C18 H18A 0.9800 .
C18 H18B 0.9800 .
C18 H18C 0.9800 .
C19 H19A 0.9800 .
C19 H19B 0.9800 .
C19 H19C 0.9800 .
C20 H20A 0.9800 .
C20 H20B 0.9800 .
C20 H20C 0.9800 .
O10 C21 1.257(8) .
O11 C21 1.277(9) .
C21 C22 1.506(10) .
C22 C23 1.530(10) .
C22 C24 1.526(11) .
C22 C25 1.534(11) .
C23 H23A 0.9800 .
C23 H23B 0.9800 .
C23 H23C 0.9800 .
C24 H24A 0.9800 .
C24 H24B 0.9800 .
C24 H24C 0.9800 .
C25 H25A 0.9800 .
C25 H25B 0.9800 .
C25 H25C 0.9800 .
N3 O12 1.265(8) .
N3 O13 1.256(8) .
N3 O14 1.240(8) .

loop_
_geom_hbond_atom_site_label_D
_geom_hbond_atom_site_label_H
_geom_hbond_atom_site_label_A
_geom_hbond_distance_DH
_geom_hbond_distance_HA
_geom_hbond_distance_DA
_geom_hbond_angle_DHA
_geom_hbond_site_symmetry_A
_geom_hbond_publ_flag
O3 H3 O9 0.95(2) 1.83(3) 2.772(8) 171(11) 3_666 yes
O5 H5 O9 0.95(2) 1.88(8) 2.640(8) 135(9) 3_666 yes
